data_1527947
loop_
_publ_author_name
'Ponomarev, V.I.'
'Kheiker, D.M.'
'Belov, N.V.'

_publ_section_title
;
 Crystal structure of tetracalcium trialuminate - the aluminate analog of
 sodalite
;
_journal_name_full Kristallografiya
_journal_page_first 918
_journal_page_last 921
_journal_volume 15
_journal_year 1970
_chemical_formula_sum 'Al6 Ca4 O13'
_chemical_name_systematic 'Ca4 (Al6 O12) O'
_space_group_IT_number 217
_symmetry_space_group_name_Hall 'I -4 2 3'
_symmetry_space_group_name_H-M 'I -4 3 m'
_cell_angle_alpha 90
_cell_angle_beta 90
_cell_angle_gamma 90
_cell_formula_units_Z 2
_cell_length_a 8.86
_cell_length_b 8.86
_cell_length_c 8.86
_cell_volume 695.506
_citation_journal_id_ASTM KRISAJ
_cod_data_source_file Ponomarev_KRISAJ_1970_1892.cif
_cod_data_source_block Al6Ca4O13
_cod_original_cell_volume 695.5063
_cod_database_code 1527947

loop_
_symmetry_equiv_pos_as_xyz
x,y,z
y,-x,-z
-x,-y,z
-y,x,-z
x,-y,-z
-y,-x,z
-x,y,-z
y,x,z
z,x,y
x,-z,-y
-z,-x,y
-x,z,-y
z,-x,-y
-x,-z,y
-z,x,-y
x,z,y
y,z,x
y,-z,-x
-z,-y,x
-y,z,-x
z,y,x
-y,-z,x
-z,y,-x
z,-y,-x
x+1/2,y+1/2,z+1/2
y+1/2,-x+1/2,-z+1/2
-x+1/2,-y+1/2,z+1/2
-y+1/2,x+1/2,-z+1/2
x+1/2,-y+1/2,-z+1/2
-y+1/2,-x+1/2,z+1/2
-x+1/2,y+1/2,-z+1/2
y+1/2,x+1/2,z+1/2
z+1/2,x+1/2,y+1/2
x+1/2,-z+1/2,-y+1/2
-z+1/2,-x+1/2,y+1/2
-x+1/2,z+1/2,-y+1/2
z+1/2,-x+1/2,-y+1/2
-x+1/2,-z+1/2,y+1/2
-z+1/2,x+1/2,-y+1/2
x+1/2,z+1/2,y+1/2
y+1/2,z+1/2,x+1/2
y+1/2,-z+1/2,-x+1/2
-z+1/2,-y+1/2,x+1/2
-y+1/2,z+1/2,-x+1/2
z+1/2,y+1/2,x+1/2
-y+1/2,-z+1/2,x+1/2
-z+1/2,y+1/2,-x+1/2
z+1/2,-y+1/2,-x+1/2

loop_
_atom_site_label
_atom_site_type_symbol
_atom_site_fract_x
_atom_site_fract_y
_atom_site_fract_z
_atom_site_occupancy
_atom_site_U_iso_or_equiv
Al1 Al+3 0.25 0.5 0 1 0.0
O2 O-2 0 0 0 1 0.0
O1 O-2 0.365 0.365 0.087 1 0.0
Ca1 Ca+2 0.16 0.16 0.16 1 0.0
